data_2226490
loop_
_publ_author_name
'Pervez, Humayun'
'Yaqub, Muhammad'
'Ahmad, Maqbool'
'Tahir, M. Nawaz'
'Akhtar, Robina'

_publ_section_title
;
 1-Acetyl-3-[2-(2,3,5,6-tetrafluorophenyl)hydrazin-1-ylidene]indolin-2-one
;
_journal_coeditor_code HB5498
_journal_issue 7
_journal_name_full 'Acta Crystallographica Section E'
_journal_page_first o1686
_journal_paper_doi 10.1107/S1600536810022580
_journal_volume 66
_journal_year 2010
_chemical_formula_iupac 'C16 H9 F4 N3 O2'
_chemical_formula_moiety 'C16 H9 F4 N3 O2'
_chemical_formula_sum 'C16 H9 F4 N3 O2'
_chemical_formula_weight 351.26
_chemical_name_systematic
;
1-Acetyl-3-[2-(2,3,5,6-tetrafluorophenyl)hydrazin-1-ylidene]indolin-2-one
;
_space_group_IT_number 4
_symmetry_cell_setting monoclinic
_symmetry_space_group_name_Hall 'P 2yb'
_symmetry_space_group_name_H-M 'P 1 21 1'
_atom_sites_solution_hydrogens geom
_atom_sites_solution_primary direct
_atom_sites_solution_secondary difmap
_audit_creation_method SHELXL-97
_cell_angle_alpha 90
_cell_angle_beta 104.807(8)
_cell_angle_gamma 90
_cell_formula_units_Z 2
_cell_length_a 9.8993(19)
_cell_length_b 4.7740(6)
_cell_length_c 16.066(3)
_cell_measurement_reflns_used 749
_cell_measurement_temperature 296(2)
_cell_measurement_theta_max 25.25
_cell_measurement_theta_min 2.62
_cell_volume 734.1(2)
_computing_cell_refinement 'SAINT (Bruker, 2007)'
_computing_data_collection 'APEX2 (Bruker, 2007)'
_computing_data_reduction 'SAINT (Bruker, 2007)'
_computing_molecular_graphics 'ORTEP-3 (Farrugia, 1997) and PLATON (Spek, 2009)'
_computing_publication_material
;
WinGX (Farrugia, 1999) and PLATON (Spek, 2009)
;
_computing_structure_refinement 'SHELXL97 (Sheldrick, 2008)'
_computing_structure_solution 'SHELXS97 (Sheldrick, 2008)'
_diffrn_ambient_temperature 296(2)
_diffrn_detector_area_resol_mean 8.10
_diffrn_measured_fraction_theta_full 0.977
_diffrn_measured_fraction_theta_max 0.977
_diffrn_measurement_device_type 'Bruker Kappa APEXII CCD'
_diffrn_measurement_method \w
_diffrn_radiation_monochromator graphite
_diffrn_radiation_source 'fine-focus sealed tube'
_diffrn_radiation_type MoK\a
_diffrn_radiation_wavelength 0.71073
_diffrn_reflns_av_R_equivalents 0.0866
_diffrn_reflns_av_sigmaI/netI 0.1329
_diffrn_reflns_limit_h_max 11
_diffrn_reflns_limit_h_min -11
_diffrn_reflns_limit_k_max 5
_diffrn_reflns_limit_k_min -5
_diffrn_reflns_limit_l_max 19
_diffrn_reflns_limit_l_min -19
_diffrn_reflns_number 6095
_diffrn_reflns_theta_full 25.25
_diffrn_reflns_theta_max 25.25
_diffrn_reflns_theta_min 2.13
_diffrn_standards_number 0
_exptl_absorpt_coefficient_mu 0.142
_exptl_absorpt_correction_T_max 0.952
_exptl_absorpt_correction_T_min 0.942
_exptl_absorpt_correction_type multi-scan
_exptl_absorpt_process_details '(SADABS; Bruker, 2005)'
_exptl_crystal_colour yellow
_exptl_crystal_density_diffrn 1.589
_exptl_crystal_density_method 'not measured'
_exptl_crystal_description prism
_exptl_crystal_F_000 356
_exptl_crystal_size_max 0.32
_exptl_crystal_size_mid 0.24
_exptl_crystal_size_min 0.22
_refine_diff_density_max 0.138
_refine_diff_density_min -0.181
_refine_ls_goodness_of_fit_ref 0.963
_refine_ls_hydrogen_treatment constr
_refine_ls_matrix_type full
_refine_ls_number_parameters 227
_refine_ls_number_reflns 1462
_refine_ls_number_restraints 1
_refine_ls_restrained_S_all 0.963
_refine_ls_R_factor_all 0.1292
_refine_ls_R_factor_gt 0.0455
_refine_ls_shift/su_max 0.000
_refine_ls_shift/su_mean 0.000
_refine_ls_structure_factor_coef Fsqd
_refine_ls_weighting_details 'calc w=1/[\s^2^(Fo^2^)+(0.0218P)^2^] where P=(Fo^2^+2Fc^2^)/3'
_refine_ls_weighting_scheme calc
_refine_ls_wR_factor_gt 0.0624
_refine_ls_wR_factor_ref 0.0804
_reflns_number_gt 749
_reflns_number_total 1462
_reflns_threshold_expression I>2\s(I)
_cod_data_source_file hb5498.cif
_cod_data_source_block I
_cod_original_cell_volume 734.0(2)
_cod_original_sg_symbol_H-M 'P 21'
_cod_database_code 2226490
_cod_database_fobs_code 2226490

loop_
_symmetry_equiv_pos_site_id
_symmetry_equiv_pos_as_xyz
1 x,y,z
2 -x,1/2+y,-z

loop_
_atom_site_aniso_label
_atom_site_aniso_U_11
_atom_site_aniso_U_22
_atom_site_aniso_U_33
_atom_site_aniso_U_12
_atom_site_aniso_U_13
_atom_site_aniso_U_23
F1 0.059(2) 0.066(2) 0.058(2) 0.0084(17) -0.0006(16) 0.0018(17)
F2 0.096(3) 0.066(2) 0.078(3) 0.010(2) 0.027(2) -0.013(2)
F3 0.062(2) 0.101(3) 0.083(2) 0.018(2) 0.006(2) 0.024(2)
F4 0.077(2) 0.098(3) 0.060(2) 0.013(2) -0.0025(19) -0.010(2)
O1 0.075(3) 0.076(3) 0.083(3) 0.029(3) 0.020(2) 0.002(2)
O2 0.061(2) 0.070(3) 0.052(2) 0.010(2) 0.013(2) -0.010(2)
N1 0.062(3) 0.047(3) 0.048(3) -0.006(3) 0.016(2) -0.002(3)
N2 0.042(3) 0.055(3) 0.048(3) 0.008(2) 0.007(2) -0.001(3)
N3 0.048(3) 0.039(3) 0.055(3) 0.008(2) 0.014(3) 0.006(2)
C1 0.048(4) 0.038(4) 0.051(4) 0.003(3) 0.015(3) 0.008(3)
C2 0.058(4) 0.043(4) 0.045(4) -0.004(3) 0.018(3) 0.002(3)
C3 0.075(4) 0.069(5) 0.055(4) 0.010(4) 0.011(4) -0.004(4)
C4 0.105(6) 0.083(6) 0.062(5) 0.003(5) 0.014(4) -0.015(4)
C5 0.112(6) 0.068(5) 0.073(5) 0.001(5) 0.035(4) -0.020(4)
C6 0.067(4) 0.056(4) 0.074(5) 0.007(3) 0.027(4) -0.003(4)
C7 0.053(4) 0.037(4) 0.050(4) -0.004(3) 0.016(3) -0.001(3)
C8 0.049(4) 0.042(4) 0.051(4) -0.003(3) 0.017(3) 0.006(3)
C9 0.051(4) 0.057(4) 0.066(4) 0.005(3) 0.022(3) 0.008(3)
C10 0.072(4) 0.095(5) 0.057(4) 0.019(4) 0.000(3) 0.000(4)
C11 0.040(3) 0.037(3) 0.051(4) -0.001(3) 0.018(3) 0.010(3)
C12 0.046(4) 0.040(4) 0.052(4) 0.006(3) 0.013(3) 0.006(3)
C13 0.068(4) 0.045(4) 0.055(4) 0.001(3) 0.020(4) -0.002(3)
C14 0.057(4) 0.044(4) 0.078(5) 0.008(3) 0.028(4) 0.012(4)
C15 0.044(4) 0.057(4) 0.064(4) 0.009(3) 0.012(3) 0.021(4)
C16 0.051(4) 0.056(4) 0.048(4) -0.009(3) 0.013(3) -0.006(3)

loop_
_atom_site_type_symbol
_atom_site_label
_atom_site_fract_x
_atom_site_fract_y
_atom_site_fract_z
_atom_site_U_iso_or_equiv
_atom_site_thermal_displace_type
_atom_site_calc_flag
_atom_site_refinement_flags
_atom_site_occupancy
F F1 0.3005(3) -0.4142(6) 0.06872(17) 0.0638(12) Uani . . 1.000
F F2 0.4748(3) -0.8205(7) 0.0458(2) 0.0791(16) Uani . . 1.000
F F3 0.7604(3) -0.6503(7) 0.3236(2) 0.0843(14) Uani . . 1.000
F F4 0.5877(3) -0.2576(8) 0.34942(19) 0.0820(14) Uani . . 1.000
O O1 -0.1264(4) 0.8071(9) 0.2007(3) 0.0780(17) Uani . . 1.000
O O2 0.1041(3) 0.1514(8) 0.1326(2) 0.0613(14) Uani . . 1.000
N N1 0.3432(4) 0.0297(9) 0.2843(3) 0.0520(17) Uani . . 1.000
N N2 0.3382(4) -0.1238(9) 0.2140(3) 0.0492(17) Uani . . 1.000
N N3 0.0446(4) 0.4800(9) 0.2270(3) 0.0472(17) Uani . . 1.000
C C1 0.2424(5) 0.2126(11) 0.2794(3) 0.045(2) Uani . . 1.000
C C2 0.2254(6) 0.3936(11) 0.3472(3) 0.048(2) Uani . . 1.000
C C3 0.3062(6) 0.4269(12) 0.4321(4) 0.067(3) Uani . . 1.000
C C4 0.2608(7) 0.6204(15) 0.4832(4) 0.085(3) Uani . . 1.000
C C5 0.1400(8) 0.7727(13) 0.4520(4) 0.082(3) Uani . . 1.000
C C6 0.0581(6) 0.7417(12) 0.3682(4) 0.064(3) Uani . . 1.000
C C7 0.1054(5) 0.5532(10) 0.3168(3) 0.046(2) Uani . . 1.000
C C8 0.1251(5) 0.2667(11) 0.2034(3) 0.047(2) Uani . . 1.000
C C9 -0.0694(6) 0.6214(14) 0.1721(4) 0.057(2) Uani . . 1.000
C C10 -0.1145(5) 0.5317(13) 0.0791(3) 0.078(3) Uani . . 1.000
C C11 0.4358(5) -0.3222(11) 0.2091(3) 0.0415(19) Uani . . 1.000
C C12 0.4162(5) -0.4726(11) 0.1331(3) 0.046(2) Uani . . 1.000
C C13 0.5063(6) -0.6775(12) 0.1212(4) 0.055(2) Uani . . 1.000
C C14 0.6244(6) -0.7476(12) 0.1850(4) 0.058(3) Uani . . 1.000
C C15 0.6455(6) -0.5977(13) 0.2589(4) 0.055(2) Uani . . 1.000
C C16 0.5565(6) -0.3921(11) 0.2732(3) 0.052(2) Uani . . 1.000
H H2 0.26986 -0.09659 0.16945 0.0589 Uiso . . 1.000
H H3 0.38710 0.32286 0.45329 0.0808 Uiso . . 1.000
H H4 0.31279 0.64831 0.53964 0.1016 Uiso . . 1.000
H H5 0.11238 0.90027 0.48823 0.0984 Uiso . . 1.000
H H6 -0.02410 0.84251 0.34781 0.0768 Uiso . . 1.000
H H10A -0.19107 0.64643 0.04892 0.1164 Uiso . . 1.000
H H10B -0.14341 0.33917 0.07589 0.1164 Uiso . . 1.000
H H10C -0.03772 0.55230 0.05320 0.1164 Uiso . . 1.000
H H14 0.68534 -0.88833 0.17772 0.0692 Uiso . . 1.000

loop_
_atom_type_symbol
_atom_type_description
_atom_type_scat_dispersion_real
_atom_type_scat_dispersion_imag
_atom_type_scat_source
C C 0.0033 0.0016 'International Tables Vol C Tables 4.2.6.8 and 6.1.1.4'
H H 0.0000 0.0000 'International Tables Vol C Tables 4.2.6.8 and 6.1.1.4'
N N 0.0061 0.0033 'International Tables Vol C Tables 4.2.6.8 and 6.1.1.4'
O O 0.0106 0.0060 'International Tables Vol C Tables 4.2.6.8 and 6.1.1.4'
F F 0.0171 0.0103 'International Tables Vol C Tables 4.2.6.8 and 6.1.1.4'

loop_
_geom_angle_atom_site_label_1
_geom_angle_atom_site_label_2
_geom_angle_atom_site_label_3
_geom_angle_site_symmetry_1
_geom_angle_site_symmetry_2
_geom_angle_site_symmetry_3
_geom_angle
_geom_angle_publ_flag
N2 N1 C1 . . . 116.8(4) no
N1 N2 C11 . . . 123.6(4) no
C7 N3 C8 . . . 108.8(4) no
C7 N3 C9 . . . 124.4(4) no
C8 N3 C9 . . . 126.6(5) no
N1 N2 H2 . . . 118.00 no
C11 N2 H2 . . . 118.00 no
N1 C1 C2 . . . 126.2(5) no
N1 C1 C8 . . . 126.2(5) no
C2 C1 C8 . . . 107.6(4) no
C1 C2 C3 . . . 131.2(5) no
C3 C2 C7 . . . 120.2(5) no
C1 C2 C7 . . . 108.6(4) no
C2 C3 C4 . . . 117.5(6) no
C3 C4 C5 . . . 121.2(6) no
C4 C5 C6 . . . 122.2(6) no
C5 C6 C7 . . . 116.4(6) no
C2 C7 C6 . . . 122.5(5) no
N3 C7 C2 . . . 108.4(4) no
N3 C7 C6 . . . 129.1(5) no
N3 C8 C1 . . . 106.5(4) no
O2 C8 N3 . . . 126.9(5) no
O2 C8 C1 . . . 126.6(5) no
O1 C9 N3 . . . 119.4(6) no
O1 C9 C10 . . . 122.6(6) no
N3 C9 C10 . . . 118.0(5) no
N2 C11 C12 . . . 117.8(4) no
C12 C11 C16 . . . 115.1(5) no
N2 C11 C16 . . . 127.1(5) no
F1 C12 C13 . . . 119.4(5) no
C11 C12 C13 . . . 122.9(5) no
F1 C12 C11 . . . 117.7(4) no
C12 C13 C14 . . . 121.7(5) no
F2 C13 C12 . . . 118.4(5) no
F2 C13 C14 . . . 119.9(5) no
C13 C14 C15 . . . 115.6(6) no
F3 C15 C16 . . . 116.9(5) no
C14 C15 C16 . . . 124.1(6) no
F3 C15 C14 . . . 119.1(5) no
C11 C16 C15 . . . 120.5(5) no
F4 C16 C11 . . . 120.5(5) no
F4 C16 C15 . . . 118.9(5) no
C2 C3 H3 . . . 121.00 no
C4 C3 H3 . . . 121.00 no
C3 C4 H4 . . . 119.00 no
C5 C4 H4 . . . 119.00 no
C4 C5 H5 . . . 119.00 no
C6 C5 H5 . . . 119.00 no
C5 C6 H6 . . . 122.00 no
C7 C6 H6 . . . 122.00 no
C9 C10 H10A . . . 110.00 no
C9 C10 H10B . . . 109.00 no
C9 C10 H10C . . . 109.00 no
H10A C10 H10B . . . 109.00 no
H10A C10 H10C . . . 109.00 no
H10B C10 H10C . . . 109.00 no
C13 C14 H14 . . . 122.00 no
C15 C14 H14 . . . 122.00 no

loop_
_geom_bond_atom_site_label_1
_geom_bond_atom_site_label_2
_geom_bond_site_symmetry_1
_geom_bond_site_symmetry_2
_geom_bond_distance
_geom_bond_publ_flag
F1 C12 . . 1.362(6) no
F2 C13 . . 1.356(7) no
F3 C15 . . 1.354(7) no
F4 C16 . . 1.347(6) no
O1 C9 . . 1.203(8) no
O2 C8 . . 1.233(6) no
N1 N2 . . 1.337(6) no
N1 C1 . . 1.313(7) no
N2 C11 . . 1.370(7) no
N3 C7 . . 1.457(7) no
N3 C8 . . 1.404(7) no
N3 C9 . . 1.414(8) no
N2 H2 . . 0.8600 no
C1 C8 . . 1.477(7) no
C1 C2 . . 1.434(7) no
C2 C7 . . 1.391(8) no
C2 C3 . . 1.403(8) no
C3 C4 . . 1.385(9) no
C4 C5 . . 1.380(10) no
C5 C6 . . 1.391(9) no
C6 C7 . . 1.382(8) no
C9 C10 . . 1.508(8) no
C11 C16 . . 1.404(7) no
C11 C12 . . 1.387(7) no
C12 C13 . . 1.370(8) no
C13 C14 . . 1.385(9) no
C14 C15 . . 1.356(9) no
C15 C16 . . 1.377(8) no
C3 H3 . . 0.9300 no
C4 H4 . . 0.9300 no
C5 H5 . . 0.9300 no
C6 H6 . . 0.9300 no
C10 H10A . . 0.9600 no
C10 H10B . . 0.9600 no
C10 H10C . . 0.9600 no
C14 H14 . . 0.9300 no

loop_
_geom_hbond_atom_site_label_D
_geom_hbond_atom_site_label_H
_geom_hbond_atom_site_label_A
_geom_hbond_site_symmetry_A
_geom_hbond_distance_DH
_geom_hbond_distance_HA
_geom_hbond_distance_DA
_geom_hbond_angle_DHA
_geom_hbond_publ_flag
N2 H2 O2 . 0.86 1.99 2.694(5) 139 yes
N2 H2 F1 . 0.86 2.29 2.658(5) 106 yes
C6 H6 O1 . 0.93 2.33 2.857(8) 116 yes
C14 H14 O1 1_635 0.93 2.32 3.217(7) 163 yes

loop_
_geom_torsion_atom_site_label_1
_geom_torsion_atom_site_label_2
_geom_torsion_atom_site_label_3
_geom_torsion_atom_site_label_4
_geom_torsion_site_symmetry_1
_geom_torsion_site_symmetry_2
_geom_torsion_site_symmetry_3
_geom_torsion_site_symmetry_4
_geom_torsion
_geom_torsion_publ_flag
C1 N1 N2 C11 . . . . 179.8(5) no
N2 N1 C1 C2 . . . . 178.5(5) no
N2 N1 C1 C8 . . . . -0.7(8) no
N1 N2 C11 C12 . . . . 178.2(5) no
N1 N2 C11 C16 . . . . -2.2(8) no
C8 N3 C7 C2 . . . . 2.2(6) no
C8 N3 C7 C6 . . . . -176.7(5) no
C9 N3 C7 C2 . . . . -172.7(5) no
C9 N3 C7 C6 . . . . 8.4(8) no
C7 N3 C8 O2 . . . . 179.4(5) no
C7 N3 C8 C1 . . . . -2.2(5) no
C9 N3 C8 O2 . . . . -5.9(9) no
C9 N3 C8 C1 . . . . 172.6(5) no
C7 N3 C9 O1 . . . . -3.7(9) no
C7 N3 C9 C10 . . . . 176.2(5) no
C8 N3 C9 O1 . . . . -177.7(5) no
C8 N3 C9 C10 . . . . 2.3(8) no
N1 C1 C2 C3 . . . . 0.5(10) no
N1 C1 C2 C7 . . . . -179.4(5) no
C8 C1 C2 C3 . . . . 179.8(6) no
C8 C1 C2 C7 . . . . 0.0(6) no
N1 C1 C8 O2 . . . . -0.8(9) no
N1 C1 C8 N3 . . . . -179.3(5) no
C2 C1 C8 O2 . . . . 179.9(5) no
C2 C1 C8 N3 . . . . 1.4(6) no
C1 C2 C3 C4 . . . . -179.3(6) no
C7 C2 C3 C4 . . . . 0.6(9) no
C1 C2 C7 N3 . . . . -1.3(6) no
C1 C2 C7 C6 . . . . 177.8(5) no
C3 C2 C7 N3 . . . . 178.8(5) no
C3 C2 C7 C6 . . . . -2.1(8) no
C2 C3 C4 C5 . . . . 0.6(10) no
C3 C4 C5 C6 . . . . -0.3(11) no
C4 C5 C6 C7 . . . . -1.2(10) no
C5 C6 C7 N3 . . . . -178.8(5) no
C5 C6 C7 C2 . . . . 2.4(8) no
N2 C11 C12 F1 . . . . -0.5(7) no
N2 C11 C12 C13 . . . . -179.4(5) no
C16 C11 C12 F1 . . . . 179.8(4) no
C16 C11 C12 C13 . . . . 0.9(8) no
N2 C11 C16 F4 . . . . -0.6(8) no
N2 C11 C16 C15 . . . . 180.0(5) no
C12 C11 C16 F4 . . . . 179.1(5) no
C12 C11 C16 C15 . . . . -0.4(8) no
F1 C12 C13 F2 . . . . -1.6(8) no
F1 C12 C13 C14 . . . . -179.1(5) no
C11 C12 C13 F2 . . . . 177.3(5) no
C11 C12 C13 C14 . . . . -0.2(9) no
F2 C13 C14 C15 . . . . -178.4(5) no
C12 C13 C14 C15 . . . . -0.9(9) no
C13 C14 C15 F3 . . . . -178.6(5) no
C13 C14 C15 C16 . . . . 1.5(9) no
F3 C15 C16 F4 . . . . -0.2(8) no
F3 C15 C16 C11 . . . . 179.3(5) no
C14 C15 C16 F4 . . . . 179.7(5) no
C14 C15 C16 C11 . . . . -0.9(9) no

loop_
_cod_related_entry_id
_cod_related_entry_database
_cod_related_entry_code
1 ChemSpider 24745310
